data_1545029
loop_
_publ_author_name
'Suneja, Arun'
'Unhale, Rajshekhar A.'
'Singh, Vinod K.'

_publ_section_title
;
 Enantioselective Hydrophosphonylation of in Situ Generated N-Acyl
 Ketimines Catalyzed by BINOL-Derived Phosphoric Acid.
;
_journal_issue 3
_journal_name_full 'Organic letters'
_journal_page_first 476
_journal_page_last 479
_journal_paper_doi 10.1021/acs.orglett.6b03623
_journal_volume 19
_journal_year 2017
_chemical_absolute_configuration ad
_chemical_formula_sum 'C20 H24 N O5.5 P'
_chemical_formula_weight 397.37
_space_group_crystal_system triclinic
_space_group_IT_number 1
_space_group_name_Hall 'P 1'
_space_group_name_H-M_alt 'P 1'
_symmetry_space_group_name_Hall 'P 1'
_symmetry_space_group_name_H-M 'P 1'
_atom_sites_solution_hydrogens geom
_audit_creation_method SHELXL-2014/7
_cell_angle_alpha 92.181(4)
_cell_angle_beta 98.685(4)
_cell_angle_gamma 106.652(3)
_cell_formula_units_Z 4
_cell_length_a 8.8456(7)
_cell_length_b 13.4959(12)
_cell_length_c 17.5870(17)
_cell_measurement_reflns_used 9962
_cell_measurement_temperature 100(2)
_cell_measurement_theta_max 26.29
_cell_measurement_theta_min 2.35
_cell_volume 1981.1(3)
_computing_structure_refinement 'SHELXL-2014/7 (Sheldrick, 2014)'
_diffrn_ambient_temperature 100(2)
_diffrn_measured_fraction_theta_full 0.999
_diffrn_measured_fraction_theta_max 0.999
_diffrn_measurement_device_type 'Bruker APEX-II CCD'
_diffrn_measurement_method '\f and \w scans'
_diffrn_radiation_type MoK\a
_diffrn_radiation_wavelength 0.71073
_diffrn_reflns_av_R_equivalents 0.0
_diffrn_reflns_av_unetI/netI 0.0409
_diffrn_reflns_Laue_measured_fraction_full 0.999
_diffrn_reflns_Laue_measured_fraction_max 0.999
_diffrn_reflns_number 7380
_diffrn_reflns_point_group_measured_fraction_full 0.500
_diffrn_reflns_point_group_measured_fraction_max 0.500
_diffrn_reflns_theta_full 25.242
_diffrn_reflns_theta_max 25.498
_diffrn_reflns_theta_min 2.352
_exptl_absorpt_coefficient_mu 0.172
_exptl_absorpt_correction_T_max 0.7454
_exptl_absorpt_correction_T_min 0.6793
_exptl_absorpt_correction_type multi-scan
_exptl_absorpt_process_details 'SADABS 2014/5'
_exptl_crystal_colour colorless
_exptl_crystal_density_diffrn 1.332
_exptl_crystal_description Rod
_exptl_crystal_F_000 840
_exptl_crystal_size_max 0.260
_exptl_crystal_size_mid 0.140
_exptl_crystal_size_min 0.120
_refine_diff_density_max 1.451
_refine_diff_density_min -0.632
_refine_diff_density_rms 0.065
_refine_ls_abs_structure_details
;
No quotients, so Flack parameter determined by classical intensity fit
;
_refine_ls_abs_structure_Flack 0.15(10)
_refine_ls_extinction_method none
_refine_ls_goodness_of_fit_ref 1.041
_refine_ls_hydrogen_treatment constr
_refine_ls_matrix_type full
_refine_ls_number_parameters 981
_refine_ls_number_reflns 7380
_refine_ls_number_restraints 3
_refine_ls_restrained_S_all 1.040
_refine_ls_R_factor_all 0.0582
_refine_ls_R_factor_gt 0.0492
_refine_ls_shift/su_max 0.000
_refine_ls_shift/su_mean 0.000
_refine_ls_structure_factor_coef Fsqd
_refine_ls_weighting_details 'w=1/[\s^2^(Fo^2^)+(0.0509P)^2^+2.7481P] where P=(Fo^2^+2Fc^2^)/3'
_refine_ls_weighting_scheme calc
_refine_ls_wR_factor_gt 0.1131
_refine_ls_wR_factor_ref 0.1175
_reflns_Friedel_coverage 0.000
_reflns_Friedel_fraction_full 0.000
_reflns_Friedel_fraction_max 0.000
_reflns_number_gt 6644
_reflns_number_total 7380
_reflns_threshold_expression 'I > 2\s(I)'
_cod_data_source_file ol6b03623_si_002.cif
_cod_data_source_block 6b
_cod_depositor_comments 'Adding full bibliography for 1545029.cif.'
_cod_original_formula_sum 'C20 H24 N O5.50 P'
_cod_database_code 1545029
_shelx_shelxl_version_number 2014/7
_shelx_space_group_comment
;
The symmetry employed for this shelxl refinement is uniquely defined
by the following loop, which should always be used as a source of
symmetry information in preference to the above space-group names.
They are only intended as comments.
;
_shelx_estimated_absorpt_t_min 0.957
_shelx_estimated_absorpt_t_max 0.980

loop_
_space_group_symop_operation_xyz
'x, y, z'

loop_
_atom_site_label
_atom_site_type_symbol
_atom_site_fract_x
_atom_site_fract_y
_atom_site_fract_z
_atom_site_U_iso_or_equiv
_atom_site_adp_type
_atom_site_occupancy
_atom_site_site_symmetry_order
_atom_site_calc_flag
_atom_site_refinement_flags_posn
_atom_site_refinement_flags_adp
P3 P 0.25906(13) 0.43979(9) 0.20380(7) 0.0145(3) Uani 1 1 d . .
P2 P 0.96345(13) 0.54975(9) 0.76893(7) 0.0160(3) Uani 1 1 d . .
P1 P 0.26863(13) 0.18430(9) 0.88844(7) 0.0157(3) Uani 1 1 d . .
P4 P 0.91333(15) 0.80071(11) 0.09800(8) 0.0270(3) Uani 1 1 d . .
O14 O 0.3177(4) 0.1086(2) 0.18086(19) 0.0169(7) Uani 1 1 d . .
O10 O 1.3321(4) 0.8801(2) 0.80953(19) 0.0165(7) Uani 1 1 d . .
O4 O -0.1021(4) -0.1393(3) 0.8151(2) 0.0199(8) Uani 1 1 d . .
O6 O 0.9200(4) 0.4444(3) 0.7308(2) 0.0232(8) Uani 1 1 d . .
O3 O 0.4172(4) 0.1417(3) 0.8944(2) 0.0226(8) Uani 1 1 d . .
O7 O 1.0874(4) 0.5688(3) 0.8463(2) 0.0214(7) Uani 1 1 d . .
O2 O 0.1693(4) 0.1300(3) 0.95057(19) 0.0203(7) Uani 1 1 d . .
O13 O 0.3367(4) 0.4189(2) 0.13247(19) 0.0173(7) Uani 1 1 d . .
O11 O 0.3167(4) 0.5476(3) 0.2376(2) 0.0219(8) Uani 1 1 d . .
O15 O 0.0132(4) 0.3599(3) 0.5394(2) 0.0243(8) Uani 1 1 d . .
O12 O 0.0743(4) 0.3946(3) 0.1745(2) 0.0211(8) Uani 1 1 d . .
O1 O 0.3036(4) 0.2975(3) 0.8929(2) 0.0236(8) Uani 1 1 d . .
O20 O 0.9026(4) 1.1255(3) 0.1817(2) 0.0212(8) Uani 1 1 d . .
O19 O 1.2206(5) 0.7209(3) 0.4553(2) 0.0341(9) Uani 1 1 d . .
O9 O 0.6310(5) 0.6502(3) 0.4300(2) 0.0316(9) Uani 1 1 d . .
N6 N 0.2308(4) 0.2406(3) 0.2261(2) 0.0136(8) Uani 1 1 d . .
H6 H 0.1282 0.2113 0.2086 0.016 Uiso 1 1 calc R U
O8 O 0.8251(4) 0.5890(3) 0.7925(2) 0.0237(8) Uani 1 1 d . .
O16 O 0.8363(5) 0.6880(3) 0.0899(3) 0.0399(11) Uani 1 1 d . .
N5 N 1.1018(4) 0.7523(3) 0.7568(2) 0.0140(8) Uani 1 1 d . .
H5 H 1.0341 0.7803 0.7746 0.017 Uiso 1 1 calc R U
O5 O 0.4428(5) 0.2062(3) 0.5316(2) 0.0326(9) Uani 1 1 d . .
O17 O 0.8357(4) 0.8626(3) 0.0380(2) 0.0333(9) Uani 1 1 d . .
N909 N 0.1131(4) 0.0020(3) 0.8084(2) 0.0158(8) Uani 1 1 d . .
H909 H 0.1865 -0.0307 0.8142 0.019 Uiso 1 1 calc R U
N19 N 0.9825(5) 0.9772(3) 0.1900(2) 0.0189(9) Uani 1 1 d . .
H19 H 1.0853 1.0069 0.1908 0.023 Uiso 1 1 calc R U
O22 O 0.6058(6) 0.0128(4) 0.4776(2) 0.0462(12) Uani 1 1 d . .
O21 O 0.8535(6) 0.0046(3) 0.4794(3) 0.0421(11) Uani 1 1 d . .
O18 O 1.0957(4) 0.8409(4) 0.0929(2) 0.0397(11) Uani 1 1 d . .
C54 C 0.3439(5) 0.1949(4) 0.2143(3) 0.0141(9) Uani 1 1 d . .
C48 C 0.4709(5) 0.3554(3) 0.2845(3) 0.0130(9) Uani 1 1 d . .
C15 C -0.0441(5) -0.0462(4) 0.8089(3) 0.0157(10) Uani 1 1 d . .
C43 C 0.0811(6) 0.3487(4) 0.4752(3) 0.0175(10) Uani 1 1 d . .
C34 C 1.2617(5) 0.7973(4) 0.7714(3) 0.0146(10) Uani 1 1 d . .
C27 C 0.9055(5) 0.7461(4) 0.6137(3) 0.0161(10) Uani 1 1 d . .
H27 H 0.9545 0.8084 0.6462 0.019 Uiso 1 1 calc R U
C40 C 0.2182(5) 0.3453(4) 0.3428(3) 0.0130(9) Uani 1 1 d . .
C47 C 0.1394(5) 0.2541(4) 0.3717(3) 0.0160(10) Uani 1 1 d . .
H47 H 0.1321 0.1894 0.3458 0.019 Uiso 1 1 calc R U
C49 C 0.5956(6) 0.4375(4) 0.3224(3) 0.0180(10) Uani 1 1 d . .
H49 H 0.5761 0.4971 0.3444 0.022 Uiso 1 1 calc R U
C39 C 0.2915(5) 0.3421(3) 0.2700(3) 0.0143(9) Uani 1 1 d . .
C32 C 1.4919(6) 0.7362(4) 0.7274(3) 0.0191(10) Uani 1 1 d . .
H32 H 1.5756 0.7939 0.7533 0.023 Uiso 1 1 calc R U
C63 C 1.1427(6) 0.7571(4) 0.3950(3) 0.0221(11) Uani 1 1 d . .
C9 C -0.0154(5) 0.1280(4) 0.7881(3) 0.0142(9) Uani 1 1 d . .
C21 C 0.9350(5) 0.6543(4) 0.6355(3) 0.0147(10) Uani 1 1 d . .
C72 C 0.8743(6) 1.0313(4) 0.1863(3) 0.0195(11) Uani 1 1 d . .
C70 C 0.5698(5) 0.9690(4) 0.1891(3) 0.0157(10) Uani 1 1 d . .
H70 H 0.5549 1.0355 0.1840 0.019 Uiso 1 1 calc R U
C71 C 0.7189(5) 0.9544(4) 0.1905(3) 0.0166(10) Uani 1 1 d . .
C14 C -0.1265(6) 0.0342(4) 0.7972(3) 0.0167(10) Uani 1 1 d . .
C50 C 0.7501(6) 0.4304(4) 0.3276(3) 0.0230(11) Uani 1 1 d . .
H50 H 0.8373 0.4847 0.3550 0.028 Uiso 1 1 calc R U
C10 C -0.0616(6) 0.2152(4) 0.7725(3) 0.0155(10) Uani 1 1 d . .
H10 H 0.0145 0.2787 0.7659 0.019 Uiso 1 1 calc R U
C33 C 1.3334(5) 0.7267(3) 0.7315(3) 0.0135(9) Uani 1 1 d . .
C20 C 1.0498(5) 0.6538(3) 0.7094(3) 0.0142(9) Uani 1 1 d . .
C11 C -0.2238(6) 0.2074(4) 0.7667(3) 0.0184(10) Uani 1 1 d . .
H11 H -0.2586 0.2666 0.7559 0.022 Uiso 1 1 calc R U
C45 C 0.0711(6) 0.2550(4) 0.4376(3) 0.0171(10) Uani 1 1 d . .
H45 H 0.0179 0.1917 0.4566 0.021 Uiso 1 1 calc R U
C2 C 0.2335(5) 0.1411(4) 0.7283(3) 0.0153(10) Uani 1 1 d . .
C66 C 0.7403(6) 0.8577(4) 0.1960(3) 0.0197(10) Uani 1 1 d . .
C51 C 0.7788(6) 0.3448(4) 0.2932(3) 0.0225(11) Uani 1 1 d . .
H51 H 0.8860 0.3427 0.2960 0.027 Uiso 1 1 calc R U
C1 C 0.1501(5) 0.1123(3) 0.7973(3) 0.0138(9) Uani 1 1 d . .
C42 C 0.1622(6) 0.4425(4) 0.4479(3) 0.0201(10) Uani 1 1 d . .
H42 H 0.1687 0.5069 0.4740 0.024 Uiso 1 1 calc R U
C69 C 0.4421(6) 0.8820(4) 0.1955(3) 0.0183(10) Uani 1 1 d . .
H69 H 0.3386 0.8896 0.1953 0.022 Uiso 1 1 calc R U
C53 C 0.4992(5) 0.2689(3) 0.2513(3) 0.0141(9) Uani 1 1 d . .
C29 C 1.2417(6) 0.5649(4) 0.6519(3) 0.0185(10) Uani 1 1 d . .
H29 H 1.1577 0.5067 0.6270 0.022 Uiso 1 1 calc R U
C5 C 0.3755(6) 0.1912(4) 0.5971(3) 0.0216(11) Uani 1 1 d . .
C59 C 0.9135(6) 0.8644(4) 0.1927(3) 0.0195(10) Uani 1 1 d . .
C28 C 1.2104(5) 0.6431(3) 0.6949(3) 0.0143(9) Uani 1 1 d . .
C68 C 0.4639(6) 0.7849(4) 0.2020(3) 0.0212(11) Uani 1 1 d . .
H68 H 0.3755 0.7269 0.2062 0.025 Uiso 1 1 calc R U
C31 C 1.5244(6) 0.6597(4) 0.6847(3) 0.0213(11) Uani 1 1 d . .
H31 H 1.6322 0.6643 0.6810 0.026 Uiso 1 1 calc R U
C52 C 0.6547(6) 0.2622(4) 0.2549(3) 0.0185(10) Uani 1 1 d . .
H52 H 0.6746 0.2033 0.2321 0.022 Uiso 1 1 calc R U
C65 C 1.0057(6) 0.8712(4) 0.3354(3) 0.0257(12) Uani 1 1 d . .
H65 H 0.9630 0.9277 0.3402 0.031 Uiso 1 1 calc R U
C3 C 0.2314(6) 0.0639(4) 0.6718(3) 0.0244(11) Uani 1 1 d . .
H3 H 0.1805 -0.0068 0.6780 0.029 Uiso 1 1 calc R U
C13 C -0.2883(6) 0.0262(4) 0.7924(3) 0.0189(10) Uani 1 1 d . .
H13 H -0.3640 -0.0371 0.7998 0.023 Uiso 1 1 calc R U
C26 C 0.8051(6) 0.7476(4) 0.5449(3) 0.0194(10) Uani 1 1 d . .
H26 H 0.7872 0.8110 0.5305 0.023 Uiso 1 1 calc R U
C24 C 0.7320(6) 0.6576(4) 0.4977(3) 0.0219(11) Uani 1 1 d . .
C22 C 0.8618(6) 0.5651(4) 0.5872(3) 0.0227(11) Uani 1 1 d . .
H22 H 0.8812 0.5019 0.6011 0.027 Uiso 1 1 calc R U
C12 C -0.3354(6) 0.1145(4) 0.7764(3) 0.0202(10) Uani 1 1 d . .
H12 H -0.4451 0.1111 0.7722 0.024 Uiso 1 1 calc R U
C41 C 0.2323(6) 0.4406(4) 0.3833(3) 0.0186(10) Uani 1 1 d . .
H41 H 0.2905 0.5039 0.3659 0.022 Uiso 1 1 calc R U
C60 C 0.9936(6) 0.8237(4) 0.2626(3) 0.0194(10) Uani 1 1 d . .
C78 C 0.7429(8) 0.0042(4) 0.5119(3) 0.0300(13) Uani 1 1 d . .
C7 C 0.3787(6) 0.2681(4) 0.6513(3) 0.0232(11) Uani 1 1 d . .
H7 H 0.4304 0.3386 0.6447 0.028 Uiso 1 1 calc R U
C23 C 0.7619(7) 0.5651(4) 0.5196(3) 0.0288(12) Uani 1 1 d . .
H23 H 0.7127 0.5024 0.4875 0.035 Uiso 1 1 calc R U
C8 C 0.3068(6) 0.2432(4) 0.7154(3) 0.0211(11) Uani 1 1 d . .
H8 H 0.3075 0.2975 0.7516 0.025 Uiso 1 1 calc R U
C55 C -0.0185(7) 0.4605(5) 0.1422(4) 0.0317(13) Uani 1 1 d . .
H55A H 0.0005 0.5215 0.1794 0.038 Uiso 1 1 calc R U
H55B H -0.1337 0.4216 0.1351 0.038 Uiso 1 1 calc R U
C4 C 0.3007(7) 0.0886(4) 0.6083(3) 0.0255(12) Uani 1 1 d . .
H4 H 0.2980 0.0349 0.5711 0.031 Uiso 1 1 calc R U
C67 C 0.6141(6) 0.7716(4) 0.2024(3) 0.0217(11) Uani 1 1 d . .
H67 H 0.6297 0.7052 0.2069 0.026 Uiso 1 1 calc R U
C30 C 1.4006(6) 0.5752(4) 0.6469(3) 0.0216(11) Uani 1 1 d . .
H30 H 1.4255 0.5236 0.6171 0.026 Uiso 1 1 calc R U
C16 C 0.1312(6) 0.1857(5) 1.0139(3) 0.0281(12) Uani 1 1 d . .
H16A H 0.2030 0.2579 1.0216 0.034 Uiso 1 1 calc R U
H16B H 0.1491 0.1519 1.0620 0.034 Uiso 1 1 calc R U
C6 C 0.5169(7) 0.3106(4) 0.5168(4) 0.0326(13) Uani 1 1 d . .
H6A H 0.5602 0.3108 0.4686 0.049 Uiso 1 1 calc R U
H6B H 0.4376 0.3488 0.5120 0.049 Uiso 1 1 calc R U
H6C H 0.6041 0.3438 0.5595 0.049 Uiso 1 1 calc R U
C62 C 1.1296(7) 0.7078(4) 0.3227(4) 0.0315(13) Uani 1 1 d . .
H62 H 1.1711 0.6507 0.3179 0.038 Uiso 1 1 calc R U
C57 C 0.4879(6) 0.4915(4) 0.1193(3) 0.0232(11) Uani 1 1 d . .
H57A H 0.5627 0.5150 0.1688 0.028 Uiso 1 1 calc R U
H57B H 0.4680 0.5531 0.0958 0.028 Uiso 1 1 calc R U
C18 C 0.5599(6) 0.1865(5) 0.9519(3) 0.0299(13) Uani 1 1 d . .
H18A H 0.5833 0.2630 0.9563 0.036 Uiso 1 1 calc R U
H18B H 0.6517 0.1701 0.9342 0.036 Uiso 1 1 calc R U
C61 C 1.0566(6) 0.7410(4) 0.2578(3) 0.0221(11) Uani 1 1 d . .
H61 H 1.0493 0.7065 0.2087 0.027 Uiso 1 1 calc R U
C25 C 0.5938(7) 0.7414(4) 0.4060(3) 0.0300(13) Uani 1 1 d . .
H25A H 0.5202 0.7248 0.3565 0.045 Uiso 1 1 calc R U
H25B H 0.5432 0.7678 0.4449 0.045 Uiso 1 1 calc R U
H25C H 0.6924 0.7945 0.3999 0.045 Uiso 1 1 calc R U
C64 C 1.0779(6) 0.8390(4) 0.4012(3) 0.0285(12) Uani 1 1 d . .
H64 H 1.0832 0.8726 0.4504 0.034 Uiso 1 1 calc R U
C88 C 1.2712(7) 0.7857(5) 0.5260(3) 0.0368(14) Uani 1 1 d . .
H88A H 1.3254 0.7516 0.5649 0.055 Uiso 1 1 calc R U
H88B H 1.3451 0.8523 0.5177 0.055 Uiso 1 1 calc R U
H88C H 1.1777 0.7975 0.5440 0.055 Uiso 1 1 calc R U
C58 C 0.5571(7) 0.4343(5) 0.0659(3) 0.0310(13) Uani 1 1 d . .
H58A H 0.6584 0.4803 0.0557 0.046 Uiso 1 1 calc R U
H58B H 0.5762 0.3736 0.0899 0.046 Uiso 1 1 calc R U
H58C H 0.4818 0.4115 0.0173 0.046 Uiso 1 1 calc R U
C77 C 0.7463(9) -0.0014(5) 0.5973(3) 0.0398(15) Uani 1 1 d . .
H77A H 0.6424 -0.0006 0.6099 0.060 Uiso 1 1 calc R U
H77B H 0.7684 -0.0657 0.6126 0.060 Uiso 1 1 calc R U
H77C H 0.8304 0.0584 0.6252 0.060 Uiso 1 1 calc R U
C19 C 0.5439(7) 0.1480(6) 1.0294(4) 0.0398(16) Uani 1 1 d . .
H19A H 0.6432 0.1807 1.0657 0.060 Uiso 1 1 calc R U
H19B H 0.4547 0.1654 1.0479 0.060 Uiso 1 1 calc R U
H19C H 0.5232 0.0725 1.0257 0.060 Uiso 1 1 calc R U
C44 C -0.0699(7) 0.2671(4) 0.5700(3) 0.0264(12) Uani 1 1 d . .
H44A H -0.1125 0.2852 0.6151 0.040 Uiso 1 1 calc R U
H44B H -0.1583 0.2258 0.5305 0.040 Uiso 1 1 calc R U
H44C H 0.0041 0.2267 0.5852 0.040 Uiso 1 1 calc R U
C36 C 1.3425(7) 0.5702(5) 0.9137(4) 0.0403(15) Uani 1 1 d . .
H36A H 1.4183 0.5302 0.9257 0.061 Uiso 1 1 calc R U
H36B H 1.3922 0.6312 0.8878 0.061 Uiso 1 1 calc R U
H36C H 1.3133 0.5927 0.9617 0.061 Uiso 1 1 calc R U
C35 C 1.1949(7) 0.5037(4) 0.8617(3) 0.0299(13) Uani 1 1 d . .
H35A H 1.2224 0.4805 0.8129 0.036 Uiso 1 1 calc R U
H35B H 1.1431 0.4417 0.8871 0.036 Uiso 1 1 calc R U
C17 C -0.0375(8) 0.1867(7) 0.9975(4) 0.0508(19) Uani 1 1 d . .
H17A H -0.0609 0.2245 1.0408 0.076 Uiso 1 1 calc R U
H17B H -0.0547 0.2210 0.9503 0.076 Uiso 1 1 calc R U
H17C H -0.1085 0.1152 0.9907 0.076 Uiso 1 1 calc R U
C79 C 0.5953(10) 0.0287(6) 0.3954(4) 0.0511(18) Uani 1 1 d . .
H79A H 0.6824 0.0903 0.3872 0.061 Uiso 1 1 calc R U
H79B H 0.6052 -0.0326 0.3661 0.061 Uiso 1 1 calc R U
C56 C 0.0217(9) 0.4971(6) 0.0670(4) 0.0509(19) Uani 1 1 d . .
H56A H -0.0443 0.5411 0.0481 0.076 Uiso 1 1 calc R U
H56B H 0.1351 0.5372 0.0738 0.076 Uiso 1 1 calc R U
H56C H 0.0009 0.4372 0.0295 0.076 Uiso 1 1 calc R U
C80 C 0.4398(9) 0.0441(6) 0.3695(4) 0.0498(18) Uani 1 1 d . .
H80A H 0.4283 0.0551 0.3145 0.075 Uiso 1 1 calc R U
H80B H 0.3548 -0.0174 0.3779 0.075 Uiso 1 1 calc R U
H80C H 0.4316 0.1050 0.3989 0.075 Uiso 1 1 calc R U
C75 C 1.1648(9) 0.8753(7) 0.0172(5) 0.066(2) Uani 1 1 d . .
H75A H 1.1028 0.9156 -0.0128 0.079 Uiso 1 1 calc R U
H75B H 1.2789 0.9168 0.0292 0.079 Uiso 1 1 calc R U
C73 C 0.6895(11) 0.8163(7) -0.0162(6) 0.088(4) Uani 1 1 d . .
H73A H 0.7181 0.7967 -0.0657 0.105 Uiso 1 1 calc R U
H73B H 0.6293 0.7516 0.0036 0.105 Uiso 1 1 calc R U
C37 C 0.7444(13) 0.5522(8) 0.8574(6) 0.081(3) Uiso 1 1 d . .
H37A H 0.8213 0.5416 0.9011 0.097 Uiso 1 1 calc R U
H37B H 0.6921 0.6024 0.8753 0.097 Uiso 1 1 calc R U
C74 C 0.5948(12) 0.8749(8) -0.0297(7) 0.107(5) Uani 1 1 d . .
H74A H 0.4996 0.8371 -0.0669 0.160 Uiso 1 1 calc R U
H74B H 0.5626 0.8931 0.0186 0.160 Uiso 1 1 calc R U
H74C H 0.6516 0.9384 -0.0510 0.160 Uiso 1 1 calc R U
C38 C 0.6392(19) 0.4651(13) 0.8299(10) 0.140(5) Uiso 1 1 d . .
H38A H 0.5795 0.4352 0.8704 0.210 Uiso 1 1 calc R U
H38B H 0.5651 0.4773 0.7865 0.210 Uiso 1 1 calc R U
H38C H 0.6934 0.4169 0.8121 0.210 Uiso 1 1 calc R U
C76 C 1.1455(15) 0.7787(8) -0.0225(8) 0.099(4) Uani 1 1 d . .
H76A H 1.1849 0.7899 -0.0716 0.148 Uiso 1 1 calc R U
H76B H 1.2063 0.7402 0.0091 0.148 Uiso 1 1 calc R U
H76C H 1.0318 0.7389 -0.0325 0.148 Uiso 1 1 calc R U

loop_
_atom_site_aniso_label
_atom_site_aniso_U_11
_atom_site_aniso_U_22
_atom_site_aniso_U_33
_atom_site_aniso_U_23
_atom_site_aniso_U_13
_atom_site_aniso_U_12
P3 0.0155(6) 0.0128(6) 0.0166(6) 0.0020(5) 0.0036(5) 0.0059(5)
P2 0.0139(6) 0.0141(6) 0.0218(7) 0.0061(5) 0.0057(5) 0.0047(5)
P1 0.0125(6) 0.0177(6) 0.0164(6) -0.0016(5) 0.0013(5) 0.0049(5)
P4 0.0177(7) 0.0345(8) 0.0283(8) -0.0083(6) -0.0036(6) 0.0120(6)
O14 0.0199(17) 0.0096(17) 0.0220(18) -0.0018(14) 0.0018(14) 0.0069(13)
O10 0.0153(16) 0.0129(17) 0.0194(18) -0.0054(14) -0.0015(13) 0.0046(13)
O4 0.0199(18) 0.0123(17) 0.028(2) 0.0003(14) 0.0080(15) 0.0037(14)
O6 0.0226(18) 0.0153(18) 0.030(2) 0.0063(15) 0.0057(16) 0.0026(14)
O3 0.0139(17) 0.031(2) 0.0231(19) -0.0034(16) -0.0014(14) 0.0103(15)
O7 0.0233(18) 0.0211(18) 0.0241(19) 0.0033(15) 0.0040(15) 0.0130(15)
O2 0.0211(18) 0.0255(19) 0.0155(17) -0.0017(14) 0.0057(14) 0.0080(14)
O13 0.0159(17) 0.0171(17) 0.0172(17) 0.0018(14) 0.0041(13) 0.0016(13)
O11 0.031(2) 0.0130(17) 0.0246(19) 0.0032(15) 0.0102(16) 0.0081(15)
O15 0.036(2) 0.0180(18) 0.0190(18) -0.0008(14) 0.0158(16) 0.0031(15)
O12 0.0148(17) 0.0271(19) 0.0248(19) 0.0076(15) 0.0024(14) 0.0114(14)
O1 0.0247(19) 0.0182(18) 0.025(2) -0.0019(15) 0.0005(15) 0.0044(15)
O20 0.0153(17) 0.0114(18) 0.034(2) 0.0053(15) 0.0008(15) 0.0002(13)
O19 0.035(2) 0.034(2) 0.038(2) 0.0142(18) 0.0027(18) 0.0179(18)
O9 0.044(2) 0.025(2) 0.022(2) -0.0019(16) -0.0123(17) 0.0139(18)
N6 0.0085(18) 0.0107(19) 0.021(2) -0.0015(16) 0.0014(15) 0.0024(14)
O8 0.0212(18) 0.026(2) 0.031(2) 0.0128(16) 0.0140(15) 0.0132(15)
O16 0.039(2) 0.035(2) 0.044(3) -0.020(2) -0.010(2) 0.0199(19)
N5 0.015(2) 0.0110(19) 0.016(2) -0.0022(15) 0.0042(16) 0.0039(15)
O5 0.043(2) 0.028(2) 0.032(2) 0.0071(17) 0.0247(19) 0.0082(18)
O17 0.023(2) 0.036(2) 0.033(2) -0.0062(18) -0.0102(17) 0.0050(17)
N909 0.0134(19) 0.014(2) 0.021(2) 0.0025(16) 0.0006(16) 0.0064(16)
N19 0.0087(19) 0.017(2) 0.030(2) 0.0013(18) 0.0021(17) 0.0030(16)
O22 0.061(3) 0.065(3) 0.024(2) 0.006(2) 0.007(2) 0.037(3)
O21 0.051(3) 0.035(2) 0.039(3) 0.002(2) 0.007(2) 0.011(2)
O18 0.020(2) 0.077(3) 0.020(2) -0.006(2) 0.0012(16) 0.015(2)
C54 0.014(2) 0.016(2) 0.014(2) 0.0027(19) 0.0057(18) 0.0062(18)
C48 0.013(2) 0.012(2) 0.016(2) 0.0048(18) 0.0036(18) 0.0068(18)
C15 0.015(2) 0.018(3) 0.014(2) -0.0028(19) 0.0038(18) 0.0055(19)
C43 0.016(2) 0.020(3) 0.014(2) -0.0006(19) 0.0031(19) 0.0030(19)
C34 0.017(2) 0.013(2) 0.015(2) 0.0066(19) 0.0039(19) 0.0048(19)
C27 0.014(2) 0.013(2) 0.019(2) -0.0024(19) -0.0003(19) 0.0013(18)
C40 0.011(2) 0.013(2) 0.015(2) 0.0005(18) 0.0000(17) 0.0047(17)
C47 0.013(2) 0.015(2) 0.019(2) -0.0030(19) 0.0023(18) 0.0049(18)
C49 0.017(2) 0.015(2) 0.020(3) -0.001(2) 0.0012(19) 0.0041(19)
C39 0.012(2) 0.010(2) 0.018(2) -0.0003(18) -0.0017(18) 0.0009(17)
C32 0.013(2) 0.019(3) 0.026(3) 0.004(2) 0.004(2) 0.0053(19)
C63 0.018(2) 0.022(3) 0.028(3) 0.008(2) 0.007(2) 0.007(2)
C9 0.014(2) 0.017(2) 0.011(2) -0.0003(18) 0.0019(18) 0.0048(18)
C21 0.011(2) 0.018(2) 0.015(2) 0.0026(19) 0.0046(18) 0.0037(18)
C72 0.013(2) 0.024(3) 0.019(3) 0.001(2) -0.0005(19) 0.0029(19)
C70 0.017(2) 0.011(2) 0.019(2) -0.0011(18) 0.0016(19) 0.0044(18)
C71 0.014(2) 0.012(2) 0.019(2) -0.0010(19) -0.0025(19) 0.0010(18)
C14 0.018(2) 0.018(2) 0.014(2) -0.0016(19) 0.0018(19) 0.0054(19)
C50 0.017(2) 0.022(3) 0.024(3) -0.001(2) -0.005(2) 0.002(2)
C10 0.016(2) 0.017(2) 0.014(2) 0.0004(19) 0.0032(18) 0.0063(19)
C33 0.012(2) 0.014(2) 0.016(2) 0.0042(18) 0.0028(18) 0.0063(18)
C20 0.013(2) 0.007(2) 0.021(2) -0.0006(18) 0.0019(19) 0.0006(17)
C11 0.019(2) 0.019(3) 0.020(3) -0.002(2) -0.002(2) 0.012(2)
C45 0.019(2) 0.016(2) 0.016(2) 0.0038(19) 0.0039(19) 0.0041(19)
C2 0.009(2) 0.016(2) 0.020(2) -0.0002(19) 0.0021(18) 0.0025(18)
C66 0.015(2) 0.019(3) 0.025(3) 0.001(2) 0.000(2) 0.0066(19)
C51 0.014(2) 0.028(3) 0.028(3) 0.004(2) 0.006(2) 0.008(2)
C1 0.013(2) 0.013(2) 0.015(2) -0.0043(18) 0.0011(18) 0.0045(18)
C42 0.025(3) 0.019(3) 0.016(2) -0.005(2) 0.003(2) 0.007(2)
C69 0.013(2) 0.021(3) 0.020(3) 0.001(2) 0.0007(19) 0.0049(19)
C53 0.014(2) 0.014(2) 0.015(2) 0.0065(19) 0.0036(18) 0.0049(18)
C29 0.015(2) 0.013(2) 0.026(3) -0.001(2) 0.003(2) 0.0027(19)
C5 0.023(3) 0.024(3) 0.023(3) 0.006(2) 0.011(2) 0.010(2)
C59 0.014(2) 0.019(3) 0.026(3) 0.000(2) 0.002(2) 0.0061(19)
C28 0.015(2) 0.011(2) 0.018(2) 0.0047(18) 0.0017(19) 0.0043(18)
C68 0.016(2) 0.016(3) 0.027(3) 0.001(2) 0.000(2) -0.0002(19)
C31 0.013(2) 0.022(3) 0.034(3) 0.008(2) 0.011(2) 0.009(2)
C52 0.016(2) 0.015(2) 0.025(3) 0.000(2) 0.003(2) 0.0061(19)
C65 0.025(3) 0.022(3) 0.033(3) 0.000(2) 0.001(2) 0.012(2)
C3 0.026(3) 0.019(3) 0.027(3) -0.002(2) 0.010(2) 0.003(2)
C13 0.014(2) 0.017(2) 0.026(3) -0.002(2) 0.006(2) 0.0032(19)
C26 0.019(2) 0.022(3) 0.020(3) 0.001(2) 0.003(2) 0.010(2)
C24 0.024(3) 0.022(3) 0.019(3) 0.001(2) -0.001(2) 0.008(2)
C22 0.028(3) 0.014(3) 0.025(3) 0.000(2) 0.002(2) 0.007(2)
C12 0.014(2) 0.024(3) 0.023(3) -0.006(2) 0.0006(19) 0.008(2)
C41 0.016(2) 0.016(2) 0.022(3) 0.002(2) 0.0017(19) 0.0024(19)
C60 0.014(2) 0.016(2) 0.028(3) -0.001(2) 0.003(2) 0.0041(19)
C78 0.049(4) 0.013(3) 0.028(3) -0.001(2) 0.003(3) 0.011(2)
C7 0.025(3) 0.017(3) 0.028(3) 0.004(2) 0.006(2) 0.005(2)
C23 0.034(3) 0.018(3) 0.026(3) -0.003(2) -0.008(2) 0.003(2)
C8 0.025(3) 0.014(2) 0.025(3) -0.002(2) 0.004(2) 0.008(2)
C55 0.025(3) 0.040(3) 0.038(3) 0.011(3) 0.004(2) 0.024(3)
C4 0.037(3) 0.022(3) 0.019(3) -0.002(2) 0.014(2) 0.006(2)
C67 0.022(3) 0.010(2) 0.033(3) -0.001(2) 0.003(2) 0.0065(19)
C30 0.024(3) 0.017(3) 0.028(3) -0.001(2) 0.010(2) 0.011(2)
C16 0.022(3) 0.040(3) 0.022(3) -0.005(2) 0.007(2) 0.008(2)
C6 0.038(3) 0.032(3) 0.032(3) 0.013(3) 0.020(3) 0.010(3)
C62 0.030(3) 0.026(3) 0.046(4) 0.004(3) 0.007(3) 0.018(2)
C57 0.017(2) 0.024(3) 0.025(3) 0.000(2) 0.007(2) -0.001(2)
C18 0.016(3) 0.051(4) 0.021(3) -0.001(3) -0.005(2) 0.011(2)
C61 0.025(3) 0.019(3) 0.027(3) 0.001(2) 0.006(2) 0.012(2)
C25 0.029(3) 0.033(3) 0.029(3) 0.006(2) -0.004(2) 0.013(2)
C64 0.026(3) 0.032(3) 0.029(3) 0.000(2) 0.002(2) 0.014(2)
C88 0.034(3) 0.053(4) 0.029(3) 0.013(3) 0.007(3) 0.020(3)
C58 0.021(3) 0.037(3) 0.035(3) -0.002(3) 0.011(2) 0.007(2)
C77 0.062(4) 0.034(3) 0.024(3) 0.000(3) 0.000(3) 0.018(3)
C19 0.027(3) 0.064(4) 0.030(3) 0.014(3) 0.003(3) 0.014(3)
C44 0.034(3) 0.024(3) 0.024(3) 0.004(2) 0.014(2) 0.007(2)
C36 0.032(3) 0.049(4) 0.042(4) 0.009(3) -0.001(3) 0.019(3)
C35 0.031(3) 0.030(3) 0.031(3) 0.010(2) -0.003(2) 0.016(2)
C17 0.034(4) 0.079(5) 0.042(4) -0.011(4) 0.005(3) 0.025(4)
C79 0.068(5) 0.064(5) 0.030(4) 0.010(3) 0.011(3) 0.032(4)
C56 0.055(4) 0.069(5) 0.050(4) 0.031(4) 0.021(3) 0.043(4)
C80 0.054(4) 0.062(5) 0.036(4) 0.015(3) 0.003(3) 0.023(4)
C75 0.040(4) 0.072(6) 0.082(6) -0.028(5) -0.008(4) 0.024(4)
C73 0.062(5) 0.053(5) 0.114(8) 0.000(5) -0.069(6) 0.008(4)
C74 0.072(6) 0.078(7) 0.135(10) 0.021(6) -0.070(7) 0.011(5)
C76 0.102(9) 0.073(7) 0.119(10) 0.003(7) 0.030(7) 0.018(6)

loop_
_atom_type_symbol
_atom_type_description
_atom_type_scat_dispersion_real
_atom_type_scat_dispersion_imag
_atom_type_scat_source
C C 0.0033 0.0016 'International Tables Vol C Tables 4.2.6.8 and 6.1.1.4'
H H 0.0000 0.0000 'International Tables Vol C Tables 4.2.6.8 and 6.1.1.4'
N N 0.0061 0.0033 'International Tables Vol C Tables 4.2.6.8 and 6.1.1.4'
O O 0.0106 0.0060 'International Tables Vol C Tables 4.2.6.8 and 6.1.1.4'
P P 0.1023 0.0942 'International Tables Vol C Tables 4.2.6.8 and 6.1.1.4'

loop_
_geom_angle_atom_site_label_1
_geom_angle_atom_site_label_2
_geom_angle_atom_site_label_3
_geom_angle
O11 P3 O12 116.6(2)
O11 P3 O13 114.08(19)
O12 P3 O13 104.24(19)
O11 P3 C39 115.3(2)
O12 P3 C39 100.40(19)
O13 P3 C39 104.5(2)
O6 P2 O8 117.5(2)
O6 P2 O7 114.3(2)
O8 P2 O7 103.3(2)
O6 P2 C20 114.6(2)
O8 P2 C20 99.8(2)
O7 P2 C20 105.4(2)
O1 P1 O3 116.1(2)
O1 P1 O2 114.5(2)
O3 P1 O2 105.6(2)
O1 P1 C1 116.5(2)
O3 P1 C1 99.8(2)
O2 P1 C1 102.5(2)
O16 P4 O18 118.0(3)
O16 P4 O17 114.9(2)
O18 P4 O17 103.4(2)
O16 P4 C59 114.0(3)
O18 P4 C59 100.3(2)
O17 P4 C59 104.3(2)
C18 O3 P1 121.6(3)
C35 O7 P2 121.0(3)
C16 O2 P1 124.1(3)
C57 O13 P3 120.4(3)
C43 O15 C44 117.2(4)
C55 O12 P3 120.8(3)
C63 O19 C88 116.9(4)
C24 O9 C25 118.3(4)
C54 N6 C39 115.0(4)
C54 N6 H6 122.5
C39 N6 H6 122.5
C37 O8 P2 123.2(5)
C34 N5 C20 114.8(4)
C34 N5 H5 122.6
C20 N5 H5 122.6
C5 O5 C6 117.4(4)
C73 O17 P4 123.7(5)
C15 N909 C1 114.4(4)
C15 N909 H909 122.8
C1 N909 H909 122.8
C72 N19 C59 114.4(4)
C72 N19 H19 122.8
C59 N19 H19 122.8
C78 O22 C79 115.6(5)
P4 O18 C75 124.8(4)
O14 C54 N6 125.3(4)
O14 C54 C53 128.9(4)
N6 C54 C53 105.9(4)
C49 C48 C53 121.1(4)
C49 C48 C39 129.5(4)
C53 C48 C39 109.4(4)
O4 C15 N909 125.2(4)
O4 C15 C14 128.6(4)
N909 C15 C14 106.1(4)
C45 C43 O15 124.8(4)
C45 C43 C42 120.4(4)
O15 C43 C42 114.8(4)
O10 C34 N5 126.2(4)
O10 C34 C33 127.6(4)
N5 C34 C33 106.3(4)
C21 C27 C26 120.9(4)
C21 C27 H27 119.6
C26 C27 H27 119.6
C47 C40 C41 118.5(4)
C47 C40 C39 120.5(4)
C41 C40 C39 121.0(4)
C45 C47 C40 121.6(4)
C45 C47 H47 119.2
C40 C47 H47 119.2
C48 C49 C50 118.1(5)
C48 C49 H49 120.9
C50 C49 H49 120.9
N6 C39 C40 112.5(4)
N6 C39 C48 100.9(4)
C40 C39 C48 114.8(4)
N6 C39 P3 107.5(3)
C40 C39 P3 113.4(3)
C48 C39 P3 106.8(3)
C31 C32 C33 117.9(5)
C31 C32 H32 121.0
C33 C32 H32 121.0
O19 C63 C62 116.3(5)
O19 C63 C64 124.8(5)
C62 C63 C64 119.0(5)
C10 C9 C14 121.4(4)
C10 C9 C1 130.0(4)
C14 C9 C1 108.6(4)
C22 C21 C27 118.2(4)
C22 C21 C20 121.1(4)
C27 C21 C20 120.7(4)
O20 C72 N19 126.2(4)
O20 C72 C71 128.0(4)
N19 C72 C71 105.8(4)
C71 C70 C69 117.4(4)
C71 C70 H70 121.3
C69 C70 H70 121.3
C66 C71 C70 121.5(4)
C66 C71 C72 109.2(4)
C70 C71 C72 129.3(4)
C13 C14 C9 121.0(4)
C13 C14 C15 129.8(4)
C9 C14 C15 109.2(4)
C49 C50 C51 120.8(5)
C49 C50 H50 119.6
C51 C50 H50 119.6
C9 C10 C11 117.9(4)
C9 C10 H10 121.0
C11 C10 H10 121.0
C28 C33 C32 121.9(4)
C28 C33 C34 108.0(4)
C32 C33 C34 130.1(4)
N5 C20 C21 113.1(4)
N5 C20 C28 100.8(3)
C21 C20 C28 113.4(4)
N5 C20 P2 108.5(3)
C21 C20 P2 112.2(3)
C28 C20 P2 108.1(3)
C12 C11 C10 121.1(4)
C12 C11 H11 119.4
C10 C11 H11 119.4
C43 C45 C47 119.4(4)
C43 C45 H45 120.3
C47 C45 H45 120.3
C8 C2 C3 116.8(5)
C8 C2 C1 122.5(4)
C3 C2 C1 120.5(4)
C71 C66 C67 121.1(4)
C71 C66 C59 109.9(4)
C67 C66 C59 129.0(4)
C52 C51 C50 121.5(5)
C52 C51 H51 119.3
C50 C51 H51 119.3
N909 C1 C2 112.8(4)
N909 C1 C9 101.6(4)
C2 C1 C9 113.5(4)
N909 C1 P1 107.5(3)
C2 C1 P1 112.7(3)
C9 C1 P1 108.1(3)
C41 C42 C43 119.8(5)
C41 C42 H42 120.1
C43 C42 H42 120.1
C68 C69 C70 121.1(4)
C68 C69 H69 119.4
C70 C69 H69 119.4
C48 C53 C52 121.0(4)
C48 C53 C54 108.9(4)
C52 C53 C54 130.1(4)
C30 C29 C28 117.4(4)
C30 C29 H29 121.3
C28 C29 H29 121.3
O5 C5 C7 125.5(5)
O5 C5 C4 115.6(5)
C7 C5 C4 118.9(5)
N19 C59 C66 100.6(4)
N19 C59 C60 112.3(4)
C66 C59 C60 112.9(4)
N19 C59 P4 107.8(3)
C66 C59 P4 106.2(3)
C60 C59 P4 115.7(3)
C33 C28 C29 120.8(4)
C33 C28 C20 110.1(4)
C29 C28 C20 129.1(4)
C69 C68 C67 120.6(5)
C69 C68 H68 119.7
C67 C68 H68 119.7
C32 C31 C30 120.7(4)
C32 C31 H31 119.7
C30 C31 H31 119.7
C51 C52 C53 117.4(5)
C51 C52 H52 121.3
C53 C52 H52 121.3
C64 C65 C60 122.1(5)
C64 C65 H65 118.9
C60 C65 H65 118.9
C4 C3 C2 121.3(5)
C4 C3 H3 119.4
C2 C3 H3 119.4
C14 C13 C12 117.7(5)
C14 C13 H13 121.2
C12 C13 H13 121.2
C24 C26 C27 120.1(5)
C24 C26 H26 119.9
C27 C26 H26 119.9
O9 C24 C26 125.0(5)
O9 C24 C23 116.1(5)
C26 C24 C23 119.0(5)
C23 C22 C21 121.7(5)
C23 C22 H22 119.1
C21 C22 H22 119.1
C11 C12 C13 120.9(4)
C11 C12 H12 119.5
C13 C12 H12 119.5
C42 C41 C40 120.3(5)
C42 C41 H41 119.8
C40 C41 H41 119.8
C65 C60 C61 117.4(5)
C65 C60 C59 119.0(4)
C61 C60 C59 123.6(5)
O21 C78 O22 124.1(5)
O21 C78 C77 124.7(6)
O22 C78 C77 111.2(6)
C5 C7 C8 120.1(5)
C5 C7 H7 119.9
C8 C7 H7 119.9
C22 C23 C24 120.1(5)
C22 C23 H23 119.9
C24 C23 H23 119.9
C7 C8 C2 121.8(5)
C7 C8 H8 119.1
C2 C8 H8 119.1
O12 C55 C56 113.1(5)
O12 C55 H55A 109.0
C56 C55 H55A 109.0
O12 C55 H55B 109.0
C56 C55 H55B 109.0
H55A C55 H55B 107.8
C3 C4 C5 121.0(5)
C3 C4 H4 119.5
C5 C4 H4 119.5
C66 C67 C68 118.2(5)
C66 C67 H67 120.9
C68 C67 H67 120.9
C29 C30 C31 121.4(5)
C29 C30 H30 119.3
C31 C30 H30 119.3
O2 C16 C17 110.6(5)
O2 C16 H16A 109.5
C17 C16 H16A 109.5
O2 C16 H16B 109.5
C17 C16 H16B 109.5
H16A C16 H16B 108.1
O5 C6 H6A 109.5
O5 C6 H6B 109.5
H6A C6 H6B 109.5
O5 C6 H6C 109.5
H6A C6 H6C 109.5
H6B C6 H6C 109.5
C61 C62 C63 120.5(5)
C61 C62 H62 119.8
C63 C62 H62 119.8
O13 C57 C58 107.0(4)
O13 C57 H57A 110.3
C58 C57 H57A 110.3
O13 C57 H57B 110.3
C58 C57 H57B 110.3
H57A C57 H57B 108.6
O3 C18 C19 113.1(5)
O3 C18 H18A 109.0
C19 C18 H18A 109.0
O3 C18 H18B 109.0
C19 C18 H18B 109.0
H18A C18 H18B 107.8
C62 C61 C60 121.4(5)
C62 C61 H61 119.3
C60 C61 H61 119.3
O9 C25 H25A 109.5
O9 C25 H25B 109.5
H25A C25 H25B 109.5
O9 C25 H25C 109.5
H25A C25 H25C 109.5
H25B C25 H25C 109.5
C65 C64 C63 119.6(5)
C65 C64 H64 120.2
C63 C64 H64 120.2
O19 C88 H88A 109.5
O19 C88 H88B 109.5
H88A C88 H88B 109.5
O19 C88 H88C 109.5
H88A C88 H88C 109.5
H88B C88 H88C 109.5
C57 C58 H58A 109.5
C57 C58 H58B 109.5
H58A C58 H58B 109.5
C57 C58 H58C 109.5
H58A C58 H58C 109.5
H58B C58 H58C 109.5
C78 C77 H77A 109.5
C78 C77 H77B 109.5
H77A C77 H77B 109.5
C78 C77 H77C 109.5
H77A C77 H77C 109.5
H77B C77 H77C 109.5
C18 C19 H19A 109.5
C18 C19 H19B 109.5
H19A C19 H19B 109.5
C18 C19 H19C 109.5
H19A C19 H19C 109.5
H19B C19 H19C 109.5
O15 C44 H44A 109.5
O15 C44 H44B 109.5
H44A C44 H44B 109.5
O15 C44 H44C 109.5
H44A C44 H44C 109.5
H44B C44 H44C 109.5
C35 C36 H36A 109.5
C35 C36 H36B 109.5
H36A C36 H36B 109.5
C35 C36 H36C 109.5
H36A C36 H36C 109.5
H36B C36 H36C 109.5
O7 C35 C36 106.3(5)
O7 C35 H35A 110.5
C36 C35 H35A 110.5
O7 C35 H35B 110.5
C36 C35 H35B 110.5
H35A C35 H35B 108.7
C16 C17 H17A 109.5
C16 C17 H17B 109.5
H17A C17 H17B 109.5
C16 C17 H17C 109.5
H17A C17 H17C 109.5
H17B C17 H17C 109.5
C80 C79 O22 107.1(6)
C80 C79 H79A 110.3
O22 C79 H79A 110.3
C80 C79 H79B 110.3
O22 C79 H79B 110.3
H79A C79 H79B 108.5
C55 C56 H56A 109.5
C55 C56 H56B 109.5
H56A C56 H56B 109.5
C55 C56 H56C 109.5
H56A C56 H56C 109.5
H56B C56 H56C 109.5
C79 C80 H80A 109.5
C79 C80 H80B 109.5
H80A C80 H80B 109.5
C79 C80 H80C 109.5
H80A C80 H80C 109.5
H80B C80 H80C 109.5
C76 C75 O18 101.6(8)
C76 C75 H75A 111.4
O18 C75 H75A 111.4
C76 C75 H75B 111.4
O18 C75 H75B 111.4
H75A C75 H75B 109.3
C74 C73 O17 115.4(8)
C74 C73 H73A 108.4
O17 C73 H73A 108.4
C74 C73 H73B 108.4
O17 C73 H73B 108.4
H73A C73 H73B 107.5
C38 C37 O8 104.5(11)
C38 C37 H37A 110.9
O8 C37 H37A 110.9
C38 C37 H37B 110.9
O8 C37 H37B 110.9
H37A C37 H37B 108.9
C73 C74 H74A 109.5
C73 C74 H74B 109.5
H74A C74 H74B 109.5
C73 C74 H74C 109.5
H74A C74 H74C 109.5
H74B C74 H74C 109.5
C37 C38 H38A 109.5
C37 C38 H38B 109.5
H38A C38 H38B 109.5
C37 C38 H38C 109.5
H38A C38 H38C 109.5
H38B C38 H38C 109.5
C75 C76 H76A 109.5
C75 C76 H76B 109.5
H76A C76 H76B 109.5
C75 C76 H76C 109.5
H76A C76 H76C 109.5
H76B C76 H76C 109.5

loop_
_geom_bond_atom_site_label_1
_geom_bond_atom_site_label_2
_geom_bond_distance
P3 O11 1.465(4)
P3 O12 1.568(3)
P3 O13 1.572(3)
P3 C39 1.847(5)
P2 O6 1.467(4)
P2 O8 1.568(3)
P2 O7 1.576(4)
P2 C20 1.841(5)
P1 O1 1.465(4)
P1 O3 1.570(3)
P1 O2 1.576(4)
P1 C1 1.844(5)
P4 O16 1.469(5)
P4 O18 1.565(4)
P4 O17 1.568(4)
P4 C59 1.844(5)
O14 C54 1.228(6)
O10 C34 1.226(6)
O4 C15 1.231(6)
O3 C18 1.453(6)
O7 C35 1.472(6)
O2 C16 1.453(6)
O13 C57 1.470(6)
O15 C43 1.379(6)
O15 C44 1.428(6)
O12 C55 1.450(6)
O20 C72 1.231(6)
O19 C63 1.360(6)
O19 C88 1.427(8)
O9 C24 1.359(6)
O9 C25 1.426(6)
N6 C54 1.353(6)
N6 C39 1.461(6)
N6 H6 0.8800
O8 C37 1.465(11)
N5 C34 1.350(6)
N5 C20 1.459(6)
N5 H5 0.8800
O5 C5 1.370(6)
O5 C6 1.425(7)
O17 C73 1.446(7)
N909 C15 1.357(6)
N909 C1 1.458(6)
N909 H909 0.8800
N19 C72 1.356(6)
N19 C59 1.475(6)
N19 H19 0.8800
O22 C78 1.309(8)
O22 C79 1.463(8)
O21 C78 1.204(7)
O18 C75 1.579(11)
C54 C53 1.483(6)
C48 C49 1.382(7)
C48 C53 1.388(7)
C48 C39 1.525(6)
C15 C14 1.475(7)
C43 C45 1.378(7)
C43 C42 1.406(7)
C34 C33 1.496(6)
C27 C21 1.392(7)
C27 C26 1.394(7)
C27 H27 0.9500
C40 C47 1.387(7)
C40 C41 1.410(7)
C40 C39 1.524(7)
C47 C45 1.386(7)
C47 H47 0.9500
C49 C50 1.386(7)
C49 H49 0.9500
C32 C31 1.375(7)
C32 C33 1.384(6)
C32 H32 0.9500
C63 C62 1.384(8)
C63 C64 1.391(7)
C9 C10 1.377(7)
C9 C14 1.394(7)
C9 C1 1.523(6)
C21 C22 1.379(7)
C21 C20 1.526(6)
C72 C71 1.481(7)
C70 C71 1.385(7)
C70 C69 1.398(7)
C70 H70 0.9500
C71 C66 1.376(7)
C14 C13 1.394(7)
C50 C51 1.388(8)
C50 H50 0.9500
C10 C11 1.396(7)
C10 H10 0.9500
C33 C28 1.378(6)
C20 C28 1.526(6)
C11 C12 1.390(7)
C11 H11 0.9500
C45 H45 0.9500
C2 C8 1.388(7)
C2 C3 1.406(7)
C2 C1 1.520(7)
C66 C67 1.383(7)
C66 C59 1.519(6)
C51 C52 1.386(7)
C51 H51 0.9500
C42 C41 1.378(7)
C42 H42 0.9500
C69 C68 1.384(7)
C69 H69 0.9500
C53 C52 1.396(6)
C29 C30 1.389(7)
C29 C28 1.390(7)
C29 H29 0.9500
C5 C7 1.374(7)
C5 C4 1.389(7)
C59 C60 1.526(7)
C68 C67 1.389(7)
C68 H68 0.9500
C31 C30 1.396(7)
C31 H31 0.9500
C52 H52 0.9500
C65 C64 1.382(8)
C65 C60 1.384(8)
C65 H65 0.9500
C3 C4 1.361(7)
C3 H3 0.9500
C13 C12 1.395(7)
C13 H13 0.9500
C26 C24 1.376(7)
C26 H26 0.9500
C24 C23 1.404(7)
C22 C23 1.369(8)
C22 H22 0.9500
C12 H12 0.9500
C41 H41 0.9500
C60 C61 1.389(7)
C78 C77 1.503(8)
C7 C8 1.384(7)
C7 H7 0.9500
C23 H23 0.9500
C8 H8 0.9500
C55 C56 1.487(9)
C55 H55A 0.9900
C55 H55B 0.9900
C4 H4 0.9500
C67 H67 0.9500
C30 H30 0.9500
C16 C17 1.481(8)
C16 H16A 0.9900
C16 H16B 0.9900
C6 H6A 0.9800
C6 H6B 0.9800
C6 H6C 0.9800
C62 C61 1.380(8)
C62 H62 0.9500
C57 C58 1.497(8)
C57 H57A 0.9900
C57 H57B 0.9900
C18 C19 1.490(8)
C18 H18A 0.9900
C18 H18B 0.9900
C61 H61 0.9500
C25 H25A 0.9800
C25 H25B 0.9800
C25 H25C 0.9800
C64 H64 0.9500
C88 H88A 0.9800
C88 H88B 0.9800
C88 H88C 0.9800
C58 H58A 0.9800
C58 H58B 0.9800
C58 H58C 0.9800
C77 H77A 0.9800
C77 H77B 0.9800
C77 H77C 0.9800
C19 H19A 0.9800
C19 H19B 0.9800
C19 H19C 0.9800
C44 H44A 0.9800
C44 H44B 0.9800
C44 H44C 0.9800
C36 C35 1.501(8)
C36 H36A 0.9800
C36 H36B 0.9800
C36 H36C 0.9800
C35 H35A 0.9900
C35 H35B 0.9900
C17 H17A 0.9800
C17 H17B 0.9800
C17 H17C 0.9800
C79 C80 1.458(10)
C79 H79A 0.9900
C79 H79B 0.9900
C56 H56A 0.9800
C56 H56B 0.9800
C56 H56C 0.9800
C80 H80A 0.9800
C80 H80B 0.9800
C80 H80C 0.9800
C75 C76 1.407(13)
C75 H75A 0.9900
C75 H75B 0.9900
C73 C74 1.311(13)
C73 H73A 0.9900
C73 H73B 0.9900
C37 C38 1.293(16)
C37 H37A 0.9900
C37 H37B 0.9900
C74 H74A 0.9800
C74 H74B 0.9800
C74 H74C 0.9800
C38 H38A 0.9800
C38 H38B 0.9800
C38 H38C 0.9800
C76 H76A 0.9800
C76 H76B 0.9800
C76 H76C 0.9800

loop_
_geom_torsion_atom_site_label_1
_geom_torsion_atom_site_label_2
_geom_torsion_atom_site_label_3
_geom_torsion_atom_site_label_4
_geom_torsion
O1 P1 O3 C18 44.7(4)
O2 P1 O3 C18 -83.2(4)
C1 P1 O3 C18 170.8(4)
O6 P2 O7 C35 22.9(4)
O8 P2 O7 C35 151.8(4)
C20 P2 O7 C35 -103.9(4)
O1 P1 O2 C16 -7.6(4)
O3 P1 O2 C16 121.4(4)
C1 P1 O2 C16 -134.6(4)
O11 P3 O13 C57 19.1(4)
O12 P3 O13 C57 147.4(3)
C39 P3 O13 C57 -107.7(4)
O11 P3 O12 C55 33.1(4)
O13 P3 O12 C55 -93.6(4)
C39 P3 O12 C55 158.4(4)
O6 P2 O8 C37 73.3(6)
O7 P2 O8 C37 -53.6(6)
C20 P2 O8 C37 -162.1(6)
O16 P4 O17 C73 6.4(8)
O18 P4 O17 C73 136.4(7)
C59 P4 O17 C73 -119.1(7)
O16 P4 O18 C75 95.2(5)
O17 P4 O18 C75 -32.8(5)
C59 P4 O18 C75 -140.4(5)
C39 N6 C54 O14 177.8(4)
C39 N6 C54 C53 -0.8(5)
C1 N909 C15 O4 177.8(4)
C1 N909 C15 C14 0.2(5)
C44 O15 C43 C45 1.8(7)
C44 O15 C43 C42 -179.6(4)
C20 N5 C34 O10 179.7(4)
C20 N5 C34 C33 0.2(5)
C41 C40 C47 C45 2.0(7)
C39 C40 C47 C45 -179.7(4)
C53 C48 C49 C50 -1.1(7)
C39 C48 C49 C50 -179.9(5)
C54 N6 C39 C40 -122.2(4)
C54 N6 C39 C48 0.6(5)
C54 N6 C39 P3 112.3(4)
C47 C40 C39 N6 16.3(6)
C41 C40 C39 N6 -165.4(4)
C47 C40 C39 C48 -98.2(5)
C41 C40 C39 C48 80.0(5)
C47 C40 C39 P3 138.6(4)
C41 C40 C39 P3 -43.2(5)
C49 C48 C39 N6 178.8(5)
C53 C48 C39 N6 -0.1(5)
C49 C48 C39 C40 -60.0(6)
C53 C48 C39 C40 121.1(4)
C49 C48 C39 P3 66.6(6)
C53 C48 C39 P3 -112.3(4)
O11 P3 C39 N6 -178.6(3)
O12 P3 C39 N6 55.3(3)
O13 P3 C39 N6 -52.5(3)
O11 P3 C39 C40 56.4(4)
O12 P3 C39 C40 -69.7(3)
O13 P3 C39 C40 -177.5(3)
O11 P3 C39 C48 -71.0(4)
O12 P3 C39 C48 162.8(3)
O13 P3 C39 C48 55.0(3)
C88 O19 C63 C62 164.5(5)
C88 O19 C63 C64 -15.2(8)
C26 C27 C21 C22 -0.2(7)
C26 C27 C21 C20 177.7(4)
C59 N19 C72 O20 -178.1(5)
C59 N19 C72 C71 2.9(6)
C69 C70 C71 C66 1.5(7)
C69 C70 C71 C72 -178.8(5)
O20 C72 C71 C66 -179.3(5)
N19 C72 C71 C66 -0.4(6)
O20 C72 C71 C70 1.0(9)
N19 C72 C71 C70 180.0(5)
C10 C9 C14 C13 -1.4(7)
C1 C9 C14 C13 179.3(4)
C10 C9 C14 C15 176.8(4)
C1 C9 C14 C15 -2.5(5)
O4 C15 C14 C13 2.0(8)
N909 C15 C14 C13 179.4(5)
O4 C15 C14 C9 -176.0(5)
N909 C15 C14 C9 1.5(5)
C48 C49 C50 C51 2.2(7)
C14 C9 C10 C11 0.6(7)
C1 C9 C10 C11 179.7(5)
C31 C32 C33 C28 0.6(7)
C31 C32 C33 C34 -178.7(5)
O10 C34 C33 C28 -179.3(5)
N5 C34 C33 C28 0.2(5)
O10 C34 C33 C32 0.0(8)
N5 C34 C33 C32 179.5(5)
C34 N5 C20 C21 -121.8(4)
C34 N5 C20 C28 -0.4(5)
C34 N5 C20 P2 113.0(4)
C22 C21 C20 N5 -173.8(4)
C27 C21 C20 N5 8.4(6)
C22 C21 C20 C28 72.1(6)
C27 C21 C20 C28 -105.7(5)
C22 C21 C20 P2 -50.7(6)
C27 C21 C20 P2 131.5(4)
O6 P2 C20 N5 -174.4(3)
O8 P2 C20 N5 59.1(3)
O7 P2 C20 N5 -47.7(3)
O6 P2 C20 C21 60.0(4)
O8 P2 C20 C21 -66.5(4)
O7 P2 C20 C21 -173.4(3)
O6 P2 C20 C28 -65.8(4)
O8 P2 C20 C28 167.7(3)
O7 P2 C20 C28 60.8(3)
C9 C10 C11 C12 0.1(7)
O15 C43 C45 C47 177.5(4)
C42 C43 C45 C47 -1.1(7)
C40 C47 C45 C43 0.1(7)
C70 C71 C66 C67 -1.7(8)
C72 C71 C66 C67 178.6(5)
C70 C71 C66 C59 177.5(4)
C72 C71 C66 C59 -2.2(6)
C49 C50 C51 C52 -2.2(8)
C15 N909 C1 C2 -123.4(4)
C15 N909 C1 C9 -1.6(5)
C15 N909 C1 P1 111.8(4)
C8 C2 C1 N909 -167.4(4)
C3 C2 C1 N909 16.3(6)
C8 C2 C1 C9 77.7(5)
C3 C2 C1 C9 -98.5(5)
C8 C2 C1 P1 -45.6(5)
C3 C2 C1 P1 138.2(4)
C10 C9 C1 N909 -176.8(5)
C14 C9 C1 N909 2.4(5)
C10 C9 C1 C2 -55.5(6)
C14 C9 C1 C2 123.8(4)
C10 C9 C1 P1 70.3(6)
C14 C9 C1 P1 -110.5(4)
O1 P1 C1 N909 -173.3(3)
O3 P1 C1 N909 60.9(3)
O2 P1 C1 N909 -47.6(3)
O1 P1 C1 C2 61.9(4)
O3 P1 C1 C2 -63.9(4)
O2 P1 C1 C2 -172.4(3)
O1 P1 C1 C9 -64.4(4)
O3 P1 C1 C9 169.8(3)
O2 P1 C1 C9 61.4(3)
C45 C43 C42 C41 -0.1(7)
O15 C43 C42 C41 -178.9(4)
C71 C70 C69 C68 -0.7(7)
C49 C48 C53 C52 -0.2(7)
C39 C48 C53 C52 178.8(4)
C49 C48 C53 C54 -179.4(4)
C39 C48 C53 C54 -0.3(5)
O14 C54 C53 C48 -177.8(5)
N6 C54 C53 C48 0.7(5)
O14 C54 C53 C52 3.1(8)
N6 C54 C53 C52 -178.4(5)
C6 O5 C5 C7 -2.6(8)
C6 O5 C5 C4 178.3(5)
C72 N19 C59 C66 -4.0(5)
C72 N19 C59 C60 -124.4(5)
C72 N19 C59 P4 107.0(4)
C71 C66 C59 N19 3.6(5)
C67 C66 C59 N19 -177.3(5)
C71 C66 C59 C60 123.5(5)
C67 C66 C59 C60 -57.4(7)
C71 C66 C59 P4 -108.6(4)
C67 C66 C59 P4 70.5(6)
O16 P4 C59 N19 -175.6(3)
O18 P4 C59 N19 57.3(4)
O17 P4 C59 N19 -49.5(3)
O16 P4 C59 C66 -68.5(4)
O18 P4 C59 C66 164.4(3)
O17 P4 C59 C66 57.6(4)
O16 P4 C59 C60 57.7(4)
O18 P4 C59 C60 -69.4(4)
O17 P4 C59 C60 -176.2(3)
C32 C33 C28 C29 -0.3(7)
C34 C33 C28 C29 179.1(4)
C32 C33 C28 C20 -179.9(4)
C34 C33 C28 C20 -0.4(5)
C30 C29 C28 C33 -0.6(7)
C30 C29 C28 C20 178.8(5)
N5 C20 C28 C33 0.5(5)
C21 C20 C28 C33 121.7(4)
P2 C20 C28 C33 -113.3(4)
N5 C20 C28 C29 -179.0(5)
C21 C20 C28 C29 -57.8(6)
P2 C20 C28 C29 67.2(6)
C70 C69 C68 C67 0.0(8)
C33 C32 C31 C30 0.0(7)
C50 C51 C52 C53 0.8(8)
C48 C53 C52 C51 0.3(7)
C54 C53 C52 C51 179.3(5)
C8 C2 C3 C4 1.3(8)
C1 C2 C3 C4 177.7(5)
C9 C14 C13 C12 1.4(7)
C15 C14 C13 C12 -176.3(5)
C21 C27 C26 C24 0.7(7)
C25 O9 C24 C26 -1.5(8)
C25 O9 C24 C23 178.6(5)
C27 C26 C24 O9 179.3(5)
C27 C26 C24 C23 -0.8(8)
C27 C21 C22 C23 -0.3(8)
C20 C21 C22 C23 -178.2(5)
C10 C11 C12 C13 0.1(8)
C14 C13 C12 C11 -0.8(7)
C43 C42 C41 C40 2.3(7)
C47 C40 C41 C42 -3.2(7)
C39 C40 C41 C42 178.5(4)
C64 C65 C60 C61 0.3(8)
C64 C65 C60 C59 -179.4(5)
N19 C59 C60 C65 52.3(6)
C66 C59 C60 C65 -60.6(6)
P4 C59 C60 C65 176.7(4)
N19 C59 C60 C61 -127.4(5)
C66 C59 C60 C61 119.7(5)
P4 C59 C60 C61 -3.0(6)
C79 O22 C78 O21 -3.1(9)
C79 O22 C78 C77 174.4(6)
O5 C5 C7 C8 -179.7(5)
C4 C5 C7 C8 -0.7(8)
C21 C22 C23 C24 0.3(9)
O9 C24 C23 C22 -179.8(5)
C26 C24 C23 C22 0.3(9)
C5 C7 C8 C2 1.7(8)
C3 C2 C8 C7 -1.9(7)
C1 C2 C8 C7 -178.3(4)
P3 O12 C55 C56 67.9(7)
C2 C3 C4 C5 -0.3(8)
O5 C5 C4 C3 179.1(5)
C7 C5 C4 C3 0.0(8)
C71 C66 C67 C68 0.9(8)
C59 C66 C67 C68 -178.1(5)
C69 C68 C67 C66 -0.1(8)
C28 C29 C30 C31 1.2(8)
C32 C31 C30 C29 -0.9(8)
P1 O2 C16 C17 103.2(5)
O19 C63 C62 C61 -178.2(5)
C64 C63 C62 C61 1.5(8)
P3 O13 C57 C58 161.1(3)
P1 O3 C18 C19 80.9(6)
C63 C62 C61 C60 -0.4(8)
C65 C60 C61 C62 -0.5(8)
C59 C60 C61 C62 179.2(5)
C60 C65 C64 C63 0.8(8)
O19 C63 C64 C65 178.0(5)
C62 C63 C64 C65 -1.7(8)
P2 O7 C35 C36 151.6(4)
C78 O22 C79 C80 -175.8(6)
P4 O18 C75 C76 -78.1(8)
P4 O17 C73 C74 143.2(9)
P2 O8 C37 C38 -81.8(11)
